data_4064074
loop_
_publ_author_name
'Wagner, Harald'
'Baumgartner, Judith'
'Marschner, Christoph'
'Poelt, Peter'

_publ_section_title
;
 Rearrangement/Fragmentation Reactions of Oligosilanes with Aluminum
 Chloride.
;
_journal_issue 15
_journal_name_full Organometallics
_journal_page_first 3939
_journal_page_last 3954
_journal_paper_doi 10.1021/om1011165
_journal_volume 30
_journal_year 2011
_chemical_formula_sum 'C15 H44 Si8'
_chemical_formula_weight 449.22
_chemical_name_systematic
; 
 ? 
;
_space_group_IT_number 2
_symmetry_cell_setting triclinic
_symmetry_space_group_name_Hall '-P 1'
_symmetry_space_group_name_H-M 'P -1'
_atom_sites_solution_hydrogens geom
_atom_sites_solution_primary direct
_atom_sites_solution_secondary difmap
_audit_creation_method SHELXL-97
_cell_angle_alpha 89.15(3)
_cell_angle_beta 80.67(3)
_cell_angle_gamma 88.36(3)
_cell_formula_units_Z 2
_cell_length_a 9.793(2)
_cell_length_b 9.793(2)
_cell_length_c 15.025(3)
_cell_measurement_reflns_used 6755
_cell_measurement_temperature 100(2)
_cell_measurement_theta_max 45.07
_cell_measurement_theta_min 4.627
_cell_volume 1421.2(5)
_computing_cell_refinement 'Bruker XSCANS'
_computing_data_collection 'Bruker XSCANS'
_computing_data_reduction 'Bruker SHELXTL'
_computing_molecular_graphics 'Bruker SHELXTL'
_computing_publication_material 'Bruker SHELXTL'
_computing_structure_refinement 'SHELXL-97 (Sheldrick, 1997)'
_computing_structure_solution 'SHELXS-97 (Sheldrick, 1990)'
_diffrn_ambient_temperature 100(2)
_diffrn_measured_fraction_theta_full 0.992
_diffrn_measured_fraction_theta_max 0.992
_diffrn_measurement_device_type 'SMART APEX'
_diffrn_measurement_method '\w scans'
_diffrn_radiation_monochromator graphite
_diffrn_radiation_source 'fine-focus sealed tube'
_diffrn_radiation_type MoK\a
_diffrn_radiation_wavelength 0.71073
_diffrn_reflns_av_R_equivalents 0.1157
_diffrn_reflns_av_sigmaI/netI 0.1997
_diffrn_reflns_limit_h_max 11
_diffrn_reflns_limit_h_min -11
_diffrn_reflns_limit_k_max 11
_diffrn_reflns_limit_k_min -11
_diffrn_reflns_limit_l_max 17
_diffrn_reflns_limit_l_min -17
_diffrn_reflns_number 10251
_diffrn_reflns_theta_full 25.00
_diffrn_reflns_theta_max 25.00
_diffrn_reflns_theta_min 2.08
_exptl_absorpt_coefficient_mu 0.377
_exptl_absorpt_correction_T_max 0.9284
_exptl_absorpt_correction_T_min 0.8953
_exptl_absorpt_correction_type multi-scan
_exptl_absorpt_process_details SADABS
_exptl_crystal_colour colorless
_exptl_crystal_density_diffrn 1.050
_exptl_crystal_density_method 'not measured'
_exptl_crystal_description blocks
_exptl_crystal_F_000 492
_exptl_crystal_size_max 0.30
_exptl_crystal_size_mid 0.22
_exptl_crystal_size_min 0.20
_refine_diff_density_max 0.571
_refine_diff_density_min -0.418
_refine_diff_density_rms 0.099
_refine_ls_extinction_method none
_refine_ls_goodness_of_fit_ref 0.966
_refine_ls_hydrogen_treatment constr
_refine_ls_matrix_type full
_refine_ls_number_parameters 222
_refine_ls_number_reflns 4975
_refine_ls_number_restraints 0
_refine_ls_restrained_S_all 0.966
_refine_ls_R_factor_all 0.1695
_refine_ls_R_factor_gt 0.0802
_refine_ls_shift/su_max 0.001
_refine_ls_shift/su_mean 0.000
_refine_ls_structure_factor_coef Fsqd
_refine_ls_weighting_details 'calc w=1/[\s^2^(Fo^2^)+(0.0500P)^2^+0.0000P] where P=(Fo^2^+2Fc^2^)/3'
_refine_ls_weighting_scheme calc
_refine_ls_wR_factor_gt 0.1327
_refine_ls_wR_factor_ref 0.1650
_reflns_number_gt 2556
_reflns_number_total 4975
_reflns_threshold_expression >2sigma(I)
_cod_data_source_file om1011165_si_001.cif
_cod_data_source_block 25_558j
_cod_original_sg_symbol_H-M P-1
_cod_database_code 4064074

loop_
_symmetry_equiv_pos_as_xyz
'x, y, z'
'-x, -y, -z'

loop_
_atom_site_label
_atom_site_type_symbol
_atom_site_fract_x
_atom_site_fract_y
_atom_site_fract_z
_atom_site_U_iso_or_equiv
_atom_site_adp_type
_atom_site_occupancy
_atom_site_symmetry_multiplicity
_atom_site_calc_flag
_atom_site_refinement_flags
Si1 Si 0.73064(19) 0.24889(18) 0.17879(12) 0.0215(5) Uani 1 1 d .
Si2 Si 0.68471(19) 0.48226(18) 0.20931(12) 0.0226(5) Uani 1 1 d .
Si3 Si 0.80035(19) 0.52335(18) 0.33172(13) 0.0231(5) Uani 1 1 d .
Si4 Si 0.90836(19) 0.31288(18) 0.36027(13) 0.0232(5) Uani 1 1 d .
Si5 Si 0.95361(19) 0.22150(18) 0.21540(12) 0.0223(5) Uani 1 1 d .
Si6 Si 0.74561(19) 0.1773(2) 0.45041(13) 0.0266(5) Uani 1 1 d .
Si7 Si 0.57970(19) 0.12104(18) 0.28302(13) 0.0246(5) Uani 1 1 d .
Si8 Si 0.7105(2) 0.19778(19) 0.02994(13) 0.0261(5) Uani 1 1 d .
C1 C 0.4942(6) 0.5234(6) 0.2376(4) 0.0294(17) Uani 1 1 d .
H1A H 0.4799 0.6212 0.2498 0.044 Uiso 1 1 calc R
H1B H 0.4545 0.4707 0.2910 0.044 Uiso 1 1 calc R
H1C H 0.4487 0.4996 0.1866 0.044 Uiso 1 1 calc R
C2 C 0.7580(7) 0.5910(6) 0.1094(4) 0.0285(17) Uani 1 1 d .
H2A H 0.7102 0.5723 0.0586 0.043 Uiso 1 1 calc R
H2B H 0.8570 0.5695 0.0924 0.043 Uiso 1 1 calc R
H2C H 0.7448 0.6877 0.1253 0.043 Uiso 1 1 calc R
C3 C 0.6738(6) 0.5901(6) 0.4301(4) 0.0277(17) Uani 1 1 d .
H3A H 0.7190 0.5920 0.4836 0.042 Uiso 1 1 calc R
H3B H 0.5942 0.5303 0.4416 0.042 Uiso 1 1 calc R
H3C H 0.6424 0.6827 0.4162 0.042 Uiso 1 1 calc R
C4 C 0.9400(6) 0.6523(6) 0.3007(4) 0.0292(17) Uani 1 1 d .
H4A H 0.9016 0.7329 0.2731 0.044 Uiso 1 1 calc R
H4B H 1.0158 0.6117 0.2578 0.044 Uiso 1 1 calc R
H4C H 0.9752 0.6794 0.3551 0.044 Uiso 1 1 calc R
C5 C 1.0665(6) 0.3374(6) 0.4150(4) 0.0279(17) Uani 1 1 d .
H5A H 1.1109 0.2484 0.4238 0.042 Uiso 1 1 calc R
H5B H 1.0388 0.3815 0.4736 0.042 Uiso 1 1 calc R
H5C H 1.1318 0.3952 0.3761 0.042 Uiso 1 1 calc R
C6 C 1.0235(6) 0.0401(6) 0.2086(5) 0.0303(18) Uani 1 1 d .
H6A H 1.0246 0.0057 0.1476 0.045 Uiso 1 1 calc R
H6B H 0.9643 -0.0171 0.2521 0.045 Uiso 1 1 calc R
H6C H 1.1178 0.0372 0.2226 0.045 Uiso 1 1 calc R
C7 C 1.0841(6) 0.3264(6) 0.1398(4) 0.0289(17) Uani 1 1 d .
H7A H 1.1709 0.3261 0.1643 0.043 Uiso 1 1 calc R
H7B H 1.0482 0.4204 0.1364 0.043 Uiso 1 1 calc R
H7C H 1.1011 0.2871 0.0792 0.043 Uiso 1 1 calc R
C8 C 0.7116(7) 0.2515(8) 0.5662(4) 0.044(2) Uani 1 1 d .
H8A H 0.6675 0.3423 0.5637 0.066 Uiso 1 1 calc R
H8B H 0.7993 0.2592 0.5890 0.066 Uiso 1 1 calc R
H8C H 0.6503 0.1919 0.6065 0.066 Uiso 1 1 calc R
C9 C 0.8095(7) -0.0022(6) 0.4639(5) 0.0350(19) Uani 1 1 d .
H9A H 0.7328 -0.0578 0.4929 0.053 Uiso 1 1 calc R
H9B H 0.8826 -0.0033 0.5015 0.053 Uiso 1 1 calc R
H9C H 0.8466 -0.0397 0.4045 0.053 Uiso 1 1 calc R
C10 C 0.5816(6) 0.1792(7) 0.4023(4) 0.0292(17) Uani 1 1 d .
H10A H 0.5435 0.2740 0.4067 0.035 Uiso 1 1 calc R
H10B H 0.5154 0.1223 0.4426 0.035 Uiso 1 1 calc R
C11 C 0.6274(7) -0.0657(6) 0.2731(5) 0.0351(19) Uani 1 1 d .
H11A H 0.5711 -0.1164 0.3218 0.053 Uiso 1 1 calc R
H11B H 0.7256 -0.0794 0.2775 0.053 Uiso 1 1 calc R
H11C H 0.6105 -0.0988 0.2147 0.053 Uiso 1 1 calc R
C12 C 0.3980(6) 0.1398(7) 0.2587(4) 0.0331(18) Uani 1 1 d .
H12A H 0.3970 0.1190 0.1952 0.050 Uiso 1 1 calc R
H12B H 0.3637 0.2337 0.2710 0.050 Uiso 1 1 calc R
H12C H 0.3385 0.0764 0.2972 0.050 Uiso 1 1 calc R
C13 C 0.7045(7) 0.0088(6) 0.0140(5) 0.038(2) Uani 1 1 d .
H13A H 0.6217 -0.0268 0.0518 0.057 Uiso 1 1 calc R
H13B H 0.7873 -0.0356 0.0315 0.057 Uiso 1 1 calc R
H13C H 0.7013 -0.0102 -0.0494 0.057 Uiso 1 1 calc R
C14 C 0.5487(7) 0.2828(7) 0.0001(5) 0.0360(19) Uani 1 1 d .
H14A H 0.5408 0.2617 -0.0624 0.054 Uiso 1 1 calc R
H14B H 0.5533 0.3819 0.0066 0.054 Uiso 1 1 calc R
H14C H 0.4677 0.2490 0.0405 0.054 Uiso 1 1 calc R
C15 C 0.8611(7) 0.2663(7) -0.0491(4) 0.041(2) Uani 1 1 d .
H15A H 0.9469 0.2222 -0.0363 0.061 Uiso 1 1 calc R
H15B H 0.8651 0.3652 -0.0411 0.061 Uiso 1 1 calc R
H15C H 0.8501 0.2476 -0.1114 0.061 Uiso 1 1 calc R

loop_
_atom_site_aniso_label
_atom_site_aniso_U_11
_atom_site_aniso_U_22
_atom_site_aniso_U_33
_atom_site_aniso_U_23
_atom_site_aniso_U_13
_atom_site_aniso_U_12
Si1 0.0245(11) 0.0165(10) 0.0218(11) 0.0033(8) 0.0018(9) -0.0044(8)
Si2 0.0295(12) 0.0157(10) 0.0223(11) 0.0033(8) -0.0027(9) -0.0027(9)
Si3 0.0280(11) 0.0168(10) 0.0237(11) 0.0016(8) -0.0018(9) -0.0020(9)
Si4 0.0268(11) 0.0171(10) 0.0250(11) 0.0046(8) -0.0019(9) -0.0030(9)
Si5 0.0249(11) 0.0168(10) 0.0242(11) 0.0033(8) -0.0006(9) -0.0038(8)
Si6 0.0266(11) 0.0277(12) 0.0244(11) 0.0084(9) -0.0012(9) -0.0049(9)
Si7 0.0269(11) 0.0174(11) 0.0285(12) 0.0067(9) -0.0009(9) -0.0049(9)
Si8 0.0332(12) 0.0195(11) 0.0252(11) 0.0029(9) -0.0029(9) -0.0071(9)
C1 0.039(4) 0.020(4) 0.030(4) 0.004(3) -0.007(4) -0.001(3)
C2 0.031(4) 0.025(4) 0.027(4) 0.007(3) 0.002(3) -0.001(3)
C3 0.025(4) 0.025(4) 0.031(4) -0.001(3) -0.002(3) 0.001(3)
C4 0.033(4) 0.021(4) 0.033(4) 0.009(3) -0.003(3) -0.007(3)
C5 0.026(4) 0.026(4) 0.031(4) 0.002(3) 0.000(3) -0.003(3)
C6 0.025(4) 0.022(4) 0.041(5) 0.003(3) 0.003(3) -0.003(3)
C7 0.028(4) 0.025(4) 0.031(4) 0.001(3) 0.002(3) -0.006(3)
C8 0.035(5) 0.066(6) 0.030(5) 0.011(4) -0.004(4) -0.013(4)
C9 0.036(5) 0.023(4) 0.045(5) 0.012(4) -0.004(4) -0.004(3)
C10 0.035(4) 0.023(4) 0.026(4) 0.002(3) 0.003(3) -0.002(3)
C11 0.034(4) 0.019(4) 0.050(5) -0.001(4) 0.000(4) -0.006(3)
C12 0.035(4) 0.032(4) 0.029(4) 0.002(3) 0.005(4) -0.014(4)
C13 0.048(5) 0.031(5) 0.034(5) -0.003(4) -0.005(4) -0.010(4)
C14 0.044(5) 0.032(4) 0.034(5) 0.002(4) -0.011(4) -0.005(4)
C15 0.062(5) 0.030(4) 0.029(4) 0.005(4) -0.005(4) -0.018(4)

loop_
_atom_type_symbol
_atom_type_description
_atom_type_scat_dispersion_real
_atom_type_scat_dispersion_imag
_atom_type_scat_source
C C 0.0033 0.0016 'International Tables Vol C Tables 4.2.6.8 and 6.1.1.4'
H H 0.0000 0.0000 'International Tables Vol C Tables 4.2.6.8 and 6.1.1.4'
Si Si 0.0817 0.0704 'International Tables Vol C Tables 4.2.6.8 and 6.1.1.4'

loop_
_geom_angle_atom_site_label_1
_geom_angle_atom_site_label_2
_geom_angle_atom_site_label_3
_geom_angle
Si8 Si1 Si5 115.50(10)
Si8 Si1 Si7 111.83(10)
Si5 Si1 Si7 107.91(10)
Si8 Si1 Si2 111.50(10)
Si5 Si1 Si2 101.05(10)
Si7 Si1 Si2 108.35(10)
C1 Si2 C2 108.0(3)
C1 Si2 Si1 112.2(2)
C2 Si2 Si1 110.8(2)
C1 Si2 Si3 111.8(2)
C2 Si2 Si3 110.0(2)
Si1 Si2 Si3 103.96(10)
C3 Si3 C4 108.6(3)
C3 Si3 Si4 114.0(2)
C4 Si3 Si4 107.9(2)
C3 Si3 Si2 110.0(2)
C4 Si3 Si2 111.2(2)
Si4 Si3 Si2 105.08(10)
C5 Si4 Si5 114.9(2)
C5 Si4 Si6 111.5(2)
Si5 Si4 Si6 108.70(10)
C5 Si4 Si3 111.6(2)
Si5 Si4 Si3 100.94(10)
Si6 Si4 Si3 108.54(10)
C7 Si5 C6 106.3(3)
C7 Si5 Si4 110.6(2)
C6 Si5 Si4 115.4(2)
C7 Si5 Si1 112.2(2)
C6 Si5 Si1 114.2(2)
Si4 Si5 Si1 98.18(10)
C10 Si6 C9 110.3(3)
C10 Si6 C8 109.5(3)
C9 Si6 C8 106.3(3)
C10 Si6 Si4 109.6(2)
C9 Si6 Si4 113.0(2)
C8 Si6 Si4 108.0(2)
C11 Si7 C12 106.4(3)
C11 Si7 C10 109.9(3)
C12 Si7 C10 108.5(3)
C11 Si7 Si1 110.5(2)
C12 Si7 Si1 110.3(2)
C10 Si7 Si1 111.1(2)
C15 Si8 C13 109.0(3)
C15 Si8 C14 107.5(3)
C13 Si8 C14 109.6(3)
C15 Si8 Si1 110.0(2)
C13 Si8 Si1 111.1(2)
C14 Si8 Si1 109.6(2)
Si6 C10 Si7 121.0(3)

loop_
_geom_bond_atom_site_label_1
_geom_bond_atom_site_label_2
_geom_bond_distance
Si1 Si8 2.339(3)
Si1 Si5 2.344(3)
Si1 Si7 2.346(3)
Si1 Si2 2.354(3)
Si2 C1 1.879(6)
Si2 C2 1.883(6)
Si2 Si3 2.356(3)
Si3 C3 1.880(6)
Si3 C4 1.886(6)
Si3 Si4 2.355(3)
Si4 C5 1.891(6)
Si4 Si5 2.336(3)
Si4 Si6 2.346(3)
Si5 C7 1.884(6)
Si5 C6 1.884(6)
Si6 C10 1.865(6)
Si6 C9 1.869(6)
Si6 C8 1.871(7)
Si7 C11 1.876(6)
Si7 C12 1.877(6)
Si7 C10 1.892(6)
Si8 C15 1.871(7)
Si8 C13 1.874(6)
Si8 C14 1.884(7)

loop_
_geom_torsion_atom_site_label_1
_geom_torsion_atom_site_label_2
_geom_torsion_atom_site_label_3
_geom_torsion_atom_site_label_4
_geom_torsion
Si8 Si1 Si2 C1 82.4(2)
Si5 Si1 Si2 C1 -154.3(2)
Si7 Si1 Si2 C1 -41.0(3)
Si8 Si1 Si2 C2 -38.4(3)
Si5 Si1 Si2 C2 84.8(2)
Si7 Si1 Si2 C2 -161.9(2)
Si8 Si1 Si2 Si3 -156.54(10)
Si5 Si1 Si2 Si3 -33.29(11)
Si7 Si1 Si2 Si3 79.97(12)
C1 Si2 Si3 C3 -0.5(3)
C2 Si2 Si3 C3 119.5(3)
Si1 Si2 Si3 C3 -121.8(2)
C1 Si2 Si3 C4 -120.9(3)
C2 Si2 Si3 C4 -0.9(3)
Si1 Si2 Si3 C4 117.8(2)
C1 Si2 Si3 Si4 122.6(2)
C2 Si2 Si3 Si4 -117.4(2)
Si1 Si2 Si3 Si4 1.33(12)
C3 Si3 Si4 C5 -85.7(3)
C4 Si3 Si4 C5 35.0(3)
Si2 Si3 Si4 C5 153.8(2)
C3 Si3 Si4 Si5 151.7(2)
C4 Si3 Si4 Si5 -87.5(2)
Si2 Si3 Si4 Si5 31.22(11)
C3 Si3 Si4 Si6 37.6(2)
C4 Si3 Si4 Si6 158.3(2)
Si2 Si3 Si4 Si6 -82.94(12)
C5 Si4 Si5 C7 -54.2(3)
Si6 Si4 Si5 C7 -180.0(2)
Si3 Si4 Si5 C7 66.0(2)
C5 Si4 Si5 C6 66.6(3)
Si6 Si4 Si5 C6 -59.2(2)
Si3 Si4 Si5 C6 -173.3(2)
C5 Si4 Si5 Si1 -171.7(2)
Si6 Si4 Si5 Si1 62.51(11)
Si3 Si4 Si5 Si1 -51.52(10)
Si8 Si1 Si5 C7 56.8(2)
Si7 Si1 Si5 C7 -177.2(2)
Si2 Si1 Si5 C7 -63.6(2)
Si8 Si1 Si5 C6 -64.3(3)
Si7 Si1 Si5 C6 61.7(3)
Si2 Si1 Si5 C6 175.3(2)
Si8 Si1 Si5 Si4 173.11(10)
Si7 Si1 Si5 Si4 -60.93(11)
Si2 Si1 Si5 Si4 52.66(11)
C5 Si4 Si6 C10 171.2(3)
Si5 Si4 Si6 C10 -61.1(2)
Si3 Si4 Si6 C10 47.9(2)
C5 Si4 Si6 C9 -65.4(3)
Si5 Si4 Si6 C9 62.4(3)
Si3 Si4 Si6 C9 171.3(2)
C5 Si4 Si6 C8 51.9(3)
Si5 Si4 Si6 C8 179.7(3)
Si3 Si4 Si6 C8 -71.4(3)
Si8 Si1 Si7 C11 64.7(3)
Si5 Si1 Si7 C11 -63.4(3)
Si2 Si1 Si7 C11 -172.0(2)
Si8 Si1 Si7 C12 -52.6(2)
Si5 Si1 Si7 C12 179.3(2)
Si2 Si1 Si7 C12 70.7(2)
Si8 Si1 Si7 C10 -173.0(2)
Si5 Si1 Si7 C10 58.9(2)
Si2 Si1 Si7 C10 -49.7(2)
Si5 Si1 Si8 C15 -41.6(3)
Si7 Si1 Si8 C15 -165.5(2)
Si2 Si1 Si8 C15 73.0(3)
Si5 Si1 Si8 C13 79.2(3)
Si7 Si1 Si8 C13 -44.8(3)
Si2 Si1 Si8 C13 -166.3(3)
Si5 Si1 Si8 C14 -159.6(2)
Si7 Si1 Si8 C14 76.5(3)
Si2 Si1 Si8 C14 -45.0(3)
C9 Si6 C10 Si7 -67.0(5)
C8 Si6 C10 Si7 176.4(4)
Si4 Si6 C10 Si7 58.0(4)
C11 Si7 C10 Si6 64.8(5)
C12 Si7 C10 Si6 -179.2(4)
Si1 Si7 C10 Si6 -57.8(4)
